data_2230514
loop_
_publ_author_name
'Wang, Ying'
'Wang, Xia'
'Li, Yu-Xian'
'Yang, Huai-Xia'
'Liu, Yan-Ju'

_publ_section_title
;
 Bis[4-(2-hydroxybenzylideneamino)benzoato-\k<i>O</i>^1^]tetrakis(methanol-\k<i>O</i>)cadmium
;
_journal_coeditor_code WM2478
_journal_issue 6
_journal_name_full 'Acta Crystallographica Section E'
_journal_page_first m685
_journal_page_last m686
_journal_paper_doi 10.1107/S1600536811015364
_journal_volume 67
_journal_year 2011
_chemical_formula_iupac '[Cd (C14 H10 N O3)2 (C H4 O)4]'
_chemical_formula_moiety 'C32 H36 Cd1 N2 O10'
_chemical_formula_sum 'C32 H36 Cd N2 O10'
_chemical_formula_weight 721.04
_chemical_name_systematic
;
Bis[4-(2-hydroxybenzylideneamino)benzoato-\k<i>O</i>^1^]tetrakis(methanol-
\k<i>O</i>)cadmium
;
_space_group_IT_number 14
_symmetry_cell_setting monoclinic
_symmetry_space_group_name_Hall '-P 2ybc'
_symmetry_space_group_name_H-M 'P 1 21/c 1'
_atom_sites_solution_hydrogens geom
_atom_sites_solution_primary direct
_atom_sites_solution_secondary difmap
_audit_creation_method SHELXL-97
_cell_angle_alpha 90.00
_cell_angle_beta 99.69(3)
_cell_angle_gamma 90.00
_cell_formula_units_Z 2
_cell_length_a 15.564(3)
_cell_length_b 11.937(2)
_cell_length_c 8.8946(18)
_cell_measurement_reflns_used 3109
_cell_measurement_temperature 293(2)
_cell_measurement_theta_max 27.9885
_cell_measurement_theta_min 2.1616
_cell_volume 1628.9(6)
_computing_cell_refinement 'CrystalClear (Rigaku/MSC, 2006)'
_computing_data_collection 'CrystalClear (Rigaku/MSC, 2006)'
_computing_data_reduction 'CrystalClear (Rigaku/MSC, 2006)'
_computing_molecular_graphics 'XP in SHELXTL (Sheldrick, 2008)'
_computing_publication_material 'SHELXTL (Sheldrick, 2008)'
_computing_structure_refinement 'SHELXL97 (Sheldrick, 2008)'
_computing_structure_solution 'SHELXS97 (Sheldrick, 2008)'
_diffrn_ambient_temperature 293(2)
_diffrn_detector_area_resol_mean 28.5714
_diffrn_measured_fraction_theta_full 0.956
_diffrn_measured_fraction_theta_max 0.956
_diffrn_measurement_device_type 'Rigaku Saturn'
_diffrn_measurement_method \w
_diffrn_radiation_monochromator graphite
_diffrn_radiation_source 'fine-focus sealed tube'
_diffrn_radiation_type MoK\a
_diffrn_radiation_wavelength 0.71073
_diffrn_reflns_av_R_equivalents 0.0552
_diffrn_reflns_av_sigmaI/netI 0.0592
_diffrn_reflns_limit_h_max 18
_diffrn_reflns_limit_h_min -18
_diffrn_reflns_limit_k_max 10
_diffrn_reflns_limit_k_min -14
_diffrn_reflns_limit_l_max 9
_diffrn_reflns_limit_l_min -10
_diffrn_reflns_number 7793
_diffrn_reflns_theta_full 25.00
_diffrn_reflns_theta_max 25.00
_diffrn_reflns_theta_min 2.16
_exptl_absorpt_coefficient_mu 0.729
_exptl_absorpt_correction_T_max 0.8923
_exptl_absorpt_correction_T_min 0.8620
_exptl_absorpt_correction_type multi-scan
_exptl_absorpt_process_details '(CrystalClear; Rigaku/MSC, 2006)'
_exptl_crystal_colour 'pale yellow'
_exptl_crystal_density_diffrn 1.470
_exptl_crystal_density_method 'not measured'
_exptl_crystal_description Prism
_exptl_crystal_F_000 740
_exptl_crystal_size_max 0.21
_exptl_crystal_size_mid 0.19
_exptl_crystal_size_min 0.16
_refine_diff_density_max 0.970
_refine_diff_density_min -0.632
_refine_ls_extinction_method none
_refine_ls_goodness_of_fit_ref 1.131
_refine_ls_hydrogen_treatment constr
_refine_ls_matrix_type full
_refine_ls_number_parameters 202
_refine_ls_number_reflns 2760
_refine_ls_number_restraints 0
_refine_ls_restrained_S_all 1.131
_refine_ls_R_factor_all 0.0969
_refine_ls_R_factor_gt 0.0715
_refine_ls_shift/su_max 0.000
_refine_ls_shift/su_mean 0.000
_refine_ls_structure_factor_coef Fsqd
_refine_ls_weighting_details 'calc w=1/[\s^2^(Fo^2^)+(0.0483P)^2^+5.4285P] where P=(Fo^2^+2Fc^2^)/3'
_refine_ls_weighting_scheme calc
_refine_ls_wR_factor_gt 0.1466
_refine_ls_wR_factor_ref 0.1662
_reflns_number_gt 2137
_reflns_number_total 2760
_reflns_threshold_expression I>2\s(I)
_cod_data_source_file wm2478.cif
_cod_data_source_block I
_cod_original_cell_volume 1629.0(6)
_cod_original_sg_symbol_H-M 'P 21/c'
_cod_original_formula_sum 'C32 H36 Cd1 N2 O10'
_cod_database_code 2230514
_cod_database_fobs_code 2230514

loop_
_symmetry_equiv_pos_as_xyz
'x, y, z'
'-x, y+1/2, -z+1/2'
'-x, -y, -z'
'x, -y-1/2, z-1/2'

loop_
_atom_site_type_symbol
_atom_site_label
_atom_site_fract_x
_atom_site_fract_y
_atom_site_fract_z
_atom_site_U_iso_or_equiv
_atom_site_adp_type
_atom_site_calc_flag
_atom_site_refinement_flags
_atom_site_occupancy
_atom_site_symmetry_multiplicity
_atom_site_disorder_assembly
_atom_site_disorder_group
Cd Cd1 1.0000 0.5000 1.5000 0.0478(3) Uani d S 1 2 . .
N N1 0.5587(4) 0.4273(6) 0.7851(7) 0.0592(17) Uani d . 1 1 . .
O O1 0.8888(4) 0.4749(4) 1.3094(6) 0.0591(15) Uani d . 1 1 . .
O O2 0.9173(4) 0.3047(4) 1.2333(7) 0.0740(18) Uani d . 1 1 . .
O O3 1.0768(4) 0.5897(4) 1.3338(6) 0.0684(16) Uani d . 1 1 . .
H H3 1.0698 0.6603 1.3269 0.103 Uiso d R 1 1 . .
O O4 1.0614(3) 0.3361(4) 1.4350(6) 0.0605(14) Uani d . 1 1 . .
H H4 1.0252 0.3053 1.3620 0.091 Uiso d R 1 1 . .
O O5 0.4108(4) 0.5348(5) 0.7011(8) 0.0810(19) Uani d . 1 1 . .
H H5 0.4577 0.5198 0.7542 0.122 Uiso d R 1 1 . .
C C1 0.8710(5) 0.3913(6) 1.2257(8) 0.0513(18) Uani d . 1 1 . .
C C2 0.7912(5) 0.3969(6) 1.1089(7) 0.0467(17) Uani d . 1 1 . .
C C3 0.7585(5) 0.3037(6) 1.0221(9) 0.062(2) Uani d . 1 1 . .
H H3A 0.7881 0.2358 1.0373 0.075 Uiso calc R 1 1 . .
C C4 0.6827(5) 0.3101(6) 0.9135(9) 0.066(2) Uani d . 1 1 . .
H H4A 0.6622 0.2472 0.8570 0.079 Uiso calc R 1 1 . .
C C5 0.6378(5) 0.4124(6) 0.8902(8) 0.0519(19) Uani d . 1 1 . .
C C6 0.6693(5) 0.5042(7) 0.9765(9) 0.061(2) Uani d . 1 1 . .
H H6 0.6398 0.5722 0.9619 0.073 Uiso calc R 1 1 . .
C C7 0.7443(6) 0.4964(6) 1.0843(8) 0.062(2) Uani d . 1 1 . .
H H7 0.7638 0.5592 1.1419 0.074 Uiso calc R 1 1 . .
C C8 0.5382(5) 0.3639(7) 0.6702(9) 0.063(2) Uani d . 1 1 . .
H H8 0.5776 0.3100 0.6491 0.076 Uiso calc R 1 1 . .
C C9 0.4532(5) 0.3738(7) 0.5696(9) 0.059(2) Uani d . 1 1 . .
C C10 0.4316(6) 0.2979(8) 0.4527(10) 0.076(3) Uani d . 1 1 . .
H H10 0.4725 0.2449 0.4347 0.092 Uiso calc R 1 1 . .
C C11 0.3504(7) 0.2990(8) 0.3616(11) 0.084(3) Uani d . 1 1 . .
H H11 0.3353 0.2445 0.2870 0.101 Uiso calc R 1 1 . .
C C12 0.2932(6) 0.3808(9) 0.3826(11) 0.082(3) Uani d . 1 1 . .
H H12 0.2400 0.3841 0.3170 0.099 Uiso calc R 1 1 . .
C C13 0.3112(6) 0.4603(8) 0.4994(11) 0.076(3) Uani d . 1 1 . .
H H13 0.2700 0.5136 0.5149 0.091 Uiso calc R 1 1 . .
C C14 0.3917(6) 0.4568(7) 0.5904(9) 0.062(2) Uani d . 1 1 . .
C C15 1.0839(5) 0.5457(5) 1.1902(7) 0.091(3) Uani d . 1 1 . .
H H15A 1.1181 0.5955 1.1392 0.137 Uiso calc R 1 1 . .
H H15B 1.0269 0.5378 1.1305 0.137 Uiso calc R 1 1 . .
H H15C 1.1118 0.4738 1.2027 0.137 Uiso calc R 1 1 . .
C C16 1.1049(5) 0.2536(5) 1.5305(7) 0.079(3) Uani d . 1 1 . .
H H16A 1.1236 0.1942 1.4708 0.118 Uiso d R 1 1 . .
H H16B 1.0663 0.2241 1.5943 0.118 Uiso d R 1 1 . .
H H16C 1.1547 0.2867 1.5931 0.118 Uiso d R 1 1 . .

loop_
_atom_site_aniso_label
_atom_site_aniso_U_11
_atom_site_aniso_U_22
_atom_site_aniso_U_33
_atom_site_aniso_U_12
_atom_site_aniso_U_13
_atom_site_aniso_U_23
Cd1 0.0584(5) 0.0351(4) 0.0469(4) 0.0027(4) 0.0006(3) -0.0028(3)
N1 0.055(4) 0.069(4) 0.053(4) 0.000(3) 0.004(3) 0.003(3)
O1 0.064(4) 0.047(3) 0.061(3) 0.006(2) -0.005(3) -0.015(2)
O2 0.073(4) 0.047(3) 0.090(4) 0.010(3) -0.022(3) -0.015(3)
O3 0.098(5) 0.048(3) 0.063(3) -0.011(3) 0.023(3) 0.006(2)
O4 0.063(4) 0.043(3) 0.069(3) 0.011(2) -0.006(3) -0.008(2)
O5 0.064(4) 0.086(4) 0.094(5) 0.018(3) 0.015(4) -0.003(3)
C1 0.060(5) 0.047(4) 0.046(4) -0.004(4) 0.005(4) 0.000(3)
C2 0.045(4) 0.054(4) 0.041(4) -0.008(3) 0.006(3) -0.001(3)
C3 0.066(6) 0.046(4) 0.069(5) 0.001(4) -0.004(4) -0.003(4)
C4 0.066(6) 0.053(4) 0.068(5) -0.007(4) -0.018(4) -0.006(4)
C5 0.051(5) 0.060(5) 0.045(4) -0.001(4) 0.006(4) 0.008(3)
C6 0.064(5) 0.059(4) 0.056(5) 0.006(4) -0.001(4) 0.000(4)
C7 0.085(6) 0.050(4) 0.045(4) 0.000(4) -0.007(4) 0.001(3)
C8 0.057(5) 0.067(5) 0.065(5) 0.004(4) 0.008(4) 0.003(4)
C9 0.043(5) 0.070(5) 0.060(5) -0.007(4) 0.001(4) 0.013(4)
C10 0.078(7) 0.072(6) 0.074(6) -0.002(5) -0.002(5) -0.003(5)
C11 0.078(7) 0.082(7) 0.085(7) -0.013(6) -0.007(6) -0.007(5)
C12 0.061(6) 0.097(7) 0.082(7) -0.010(5) -0.010(5) 0.022(6)
C13 0.056(6) 0.085(6) 0.085(7) 0.011(5) 0.005(5) 0.013(5)
C14 0.057(6) 0.076(5) 0.055(5) -0.009(4) 0.012(4) 0.000(4)
C15 0.137(10) 0.059(5) 0.084(7) 0.012(6) 0.036(7) 0.005(5)
C16 0.085(7) 0.055(5) 0.096(7) 0.023(5) 0.016(6) 0.020(5)

loop_
_atom_type_symbol
_atom_type_description
_atom_type_scat_dispersion_real
_atom_type_scat_dispersion_imag
_atom_type_scat_source
C C 0.0033 0.0016 'International Tables Vol C Tables 4.2.6.8 and 6.1.1.4'
H H 0.0000 0.0000 'International Tables Vol C Tables 4.2.6.8 and 6.1.1.4'
N N 0.0061 0.0033 'International Tables Vol C Tables 4.2.6.8 and 6.1.1.4'
O O 0.0106 0.0060 'International Tables Vol C Tables 4.2.6.8 and 6.1.1.4'
Cd Cd -0.8075 1.2024 'International Tables Vol C Tables 4.2.6.8 and 6.1.1.4'

loop_
_geom_angle_atom_site_label_1
_geom_angle_atom_site_label_2
_geom_angle_atom_site_label_3
_geom_angle_site_symmetry_1
_geom_angle_site_symmetry_3
_geom_angle
_geom_angle_publ_flag
O1 Cd1 O1 . 3_768 180.0000(10) ?
O1 Cd1 O4 . 3_768 90.19(17) ?
O1 Cd1 O4 3_768 3_768 89.81(17) ?
O1 Cd1 O4 . . 89.81(17) ?
O1 Cd1 O4 3_768 . 90.19(17) ?
O4 Cd1 O4 3_768 . 180.0000(10) ?
O1 Cd1 O3 . 3_768 90.3(2) ?
O1 Cd1 O3 3_768 3_768 89.7(2) ?
O4 Cd1 O3 3_768 3_768 87.23(19) ?
O4 Cd1 O3 . 3_768 92.77(19) ?
O1 Cd1 O3 . . 89.7(2) ?
O1 Cd1 O3 3_768 . 90.3(2) ?
O4 Cd1 O3 3_768 . 92.77(19) ?
O4 Cd1 O3 . . 87.23(19) ?
O3 Cd1 O3 3_768 . 180.0000(10) ?
C8 N1 C5 . . 121.8(7) ?
C1 O1 Cd1 . . 128.8(5) ?
C15 O3 Cd1 . . 122.5(4) ?
C15 O3 H3 . . 109.5 ?
Cd1 O3 H3 . . 115.5 ?
C16 O4 Cd1 . . 128.8(4) ?
C16 O4 H4 . . 110.1 ?
Cd1 O4 H4 . . 107.7 ?
C14 O5 H5 . . 109.5 ?
O1 C1 O2 . . 124.0(7) ?
O1 C1 C2 . . 117.3(7) ?
O2 C1 C2 . . 118.7(6) ?
C7 C2 C3 . . 117.3(7) ?
C7 C2 C1 . . 120.3(6) ?
C3 C2 C1 . . 122.3(7) ?
C4 C3 C2 . . 121.6(7) ?
C4 C3 H3A . . 119.2 ?
C2 C3 H3A . . 119.2 ?
C3 C4 C5 . . 119.4(7) ?
C3 C4 H4A . . 120.3 ?
C5 C4 H4A . . 120.3 ?
C6 C5 C4 . . 119.1(7) ?
C6 C5 N1 . . 116.9(7) ?
C4 C5 N1 . . 124.0(7) ?
C5 C6 C7 . . 120.7(7) ?
C5 C6 H6 . . 119.6 ?
C7 C6 H6 . . 119.6 ?
C6 C7 C2 . . 121.7(7) ?
C6 C7 H7 . . 119.1 ?
C2 C7 H7 . . 119.1 ?
N1 C8 C9 . . 121.4(8) ?
N1 C8 H8 . . 119.3 ?
C9 C8 H8 . . 119.3 ?
C10 C9 C14 . . 118.4(8) ?
C10 C9 C8 . . 119.1(8) ?
C14 C9 C8 . . 122.5(8) ?
C9 C10 C11 . . 121.3(9) ?
C9 C10 H10 . . 119.4 ?
C11 C10 H10 . . 119.4 ?
C12 C11 C10 . . 118.9(9) ?
C12 C11 H11 . . 120.5 ?
C10 C11 H11 . . 120.5 ?
C11 C12 C13 . . 122.4(9) ?
C11 C12 H12 . . 118.8 ?
C13 C12 H12 . . 118.8 ?
C14 C13 C12 . . 117.7(9) ?
C14 C13 H13 . . 121.1 ?
C12 C13 H13 . . 121.1 ?
O5 C14 C13 . . 118.4(9) ?
O5 C14 C9 . . 120.5(7) ?
C13 C14 C9 . . 121.0(8) ?
O3 C15 H15A . . 109.5 ?
O3 C15 H15B . . 109.5 ?
H15A C15 H15B . . 109.5 ?
O3 C15 H15C . . 109.5 ?
H15A C15 H15C . . 109.5 ?
H15B C15 H15C . . 109.5 ?
O4 C16 H16A . . 110.1 ?
O4 C16 H16B . . 109.4 ?
H16A C16 H16B . . 109.5 ?
O4 C16 H16C . . 108.9 ?
H16A C16 H16C . . 109.5 ?
H16B C16 H16C . . 109.5 ?

loop_
_geom_bond_atom_site_label_1
_geom_bond_atom_site_label_2
_geom_bond_site_symmetry_2
_geom_bond_distance
_geom_bond_publ_flag
Cd1 O1 . 2.230(5) y
Cd1 O1 3_768 2.230(5) ?
Cd1 O4 3_768 2.295(5) ?
Cd1 O4 . 2.295(5) y
Cd1 O3 3_768 2.315(5) ?
Cd1 O3 . 2.315(5) y
N1 C8 . 1.270(9) ?
N1 C5 . 1.425(9) ?
O1 C1 . 1.248(8) ?
O2 C1 . 1.255(8) ?
O3 C15 . 1.403(8) ?
O3 H3 . 0.8507 ?
O4 C16 . 1.398(7) ?
O4 H4 . 0.8668 ?
O5 C14 . 1.352(10) ?
O5 H5 . 0.8200 ?
C1 C2 . 1.481(9) ?
C2 C7 . 1.391(10) ?
C2 C3 . 1.400(9) ?
C3 C4 . 1.395(10) ?
C3 H3A . 0.9300 ?
C4 C5 . 1.405(10) ?
C4 H4A . 0.9300 ?
C5 C6 . 1.380(10) ?
C6 C7 . 1.384(11) ?
C6 H6 . 0.9300 ?
C7 H7 . 0.9300 ?
C8 C9 . 1.472(10) ?
C8 H8 . 0.9300 ?
C9 C10 . 1.377(11) ?
C9 C14 . 1.412(11) ?
C10 C11 . 1.382(12) ?
C10 H10 . 0.9300 ?
C11 C12 . 1.356(13) ?
C11 H11 . 0.9300 ?
C12 C13 . 1.401(13) ?
C12 H12 . 0.9300 ?
C13 C14 . 1.373(12) ?
C13 H13 . 0.9300 ?
C15 H15A . 0.9600 ?
C15 H15B . 0.9600 ?
C15 H15C . 0.9600 ?
C16 H16A . 0.9600 ?
C16 H16B . 0.9599 ?
C16 H16C . 0.9601 ?

loop_
_geom_hbond_atom_site_label_D
_geom_hbond_atom_site_label_H
_geom_hbond_atom_site_label_A
_geom_hbond_site_symmetry_A
_geom_hbond_distance_DH
_geom_hbond_distance_HA
_geom_hbond_distance_DA
_geom_hbond_angle_DHA
O4 H4 O2 . 0.87 1.87 2.653(7) 150
O5 H5 N1 . 0.82 1.90 2.632(9) 148
O3 H3 O2 2_757 0.85 1.83 2.640(7) 160

loop_
_geom_torsion_atom_site_label_1
_geom_torsion_atom_site_label_2
_geom_torsion_atom_site_label_3
_geom_torsion_atom_site_label_4
_geom_torsion_site_symmetry_1
_geom_torsion_site_symmetry_2
_geom_torsion_site_symmetry_3
_geom_torsion_site_symmetry_4
_geom_torsion
_geom_torsion_publ_flag
O4 Cd1 O1 C1 3_768 . . . -171.4(7) ?
O4 Cd1 O1 C1 . . . . 8.6(7) ?
O3 Cd1 O1 C1 3_768 . . . -84.2(7) ?
O3 Cd1 O1 C1 . . . . 95.8(7) ?
O1 Cd1 O3 C15 . . . . -47.5(5) ?
O1 Cd1 O3 C15 3_768 . . . 132.5(5) ?
O4 Cd1 O3 C15 3_768 . . . -137.7(5) ?
O4 Cd1 O3 C15 . . . . 42.3(5) ?
O1 Cd1 O4 C16 . . . . -140.8(6) ?
O1 Cd1 O4 C16 3_768 . . . 39.2(6) ?
O3 Cd1 O4 C16 3_768 . . . -50.5(6) ?
O3 Cd1 O4 C16 . . . . 129.5(6) ?
Cd1 O1 C1 O2 . . . . -2.5(12) ?
Cd1 O1 C1 C2 . . . . 178.8(5) ?
O1 C1 C2 C7 . . . . 6.8(11) ?
O2 C1 C2 C7 . . . . -171.9(8) ?
O1 C1 C2 C3 . . . . -171.6(7) ?
O2 C1 C2 C3 . . . . 9.7(11) ?
C7 C2 C3 C4 . . . . 1.0(12) ?
C1 C2 C3 C4 . . . . 179.4(7) ?
C2 C3 C4 C5 . . . . -0.1(13) ?
C3 C4 C5 C6 . . . . -0.5(12) ?
C3 C4 C5 N1 . . . . -178.4(7) ?
C8 N1 C5 C6 . . . . 157.7(8) ?
C8 N1 C5 C4 . . . . -24.4(12) ?
C4 C5 C6 C7 . . . . 0.2(12) ?
N1 C5 C6 C7 . . . . 178.2(7) ?
C5 C6 C7 C2 . . . . 0.8(13) ?
C3 C2 C7 C6 . . . . -1.3(12) ?
C1 C2 C7 C6 . . . . -179.8(7) ?
C5 N1 C8 C9 . . . . 174.8(7) ?
N1 C8 C9 C10 . . . . -175.5(8) ?
N1 C8 C9 C14 . . . . 3.0(13) ?
C14 C9 C10 C11 . . . . -2.9(13) ?
C8 C9 C10 C11 . . . . 175.6(8) ?
C9 C10 C11 C12 . . . . 4.0(15) ?
C10 C11 C12 C13 . . . . -4.0(16) ?
C11 C12 C13 C14 . . . . 3.0(15) ?
C12 C13 C14 O5 . . . . 178.3(8) ?
C12 C13 C14 C9 . . . . -1.9(14) ?
C10 C9 C14 O5 . . . . -178.3(8) ?
C8 C9 C14 O5 . . . . 3.2(13) ?
C10 C9 C14 C13 . . . . 1.9(13) ?
C8 C9 C14 C13 . . . . -176.6(8) ?
